data_2022811
loop_
_publ_author_name
'Mammadova, Gunay Z.'
'Mertsalov, Dmitriy F.'
'Shchevnikov, Dmitriy M.'
'Grigoriev, Mikhail S.'
'Akkurt, Mehmet'
'Y\?ild\?ir\?im, Sema \"Ozt\"urk'
'Bhattarai, Ajaya'

_publ_section_title
;
 Crystal structures and Hirshfeld surface analyses of
 N,N-dimethylacetamide--1-(dimethyl-\l4-azanylidene)ethan-1-ol tribromide
 (1/1), N,N-dimethylacetamide--1-(dimethyl-\l4-azanylidene)ethan-1-ol
 dibromidoiodate (1/1) and
 N,N-dimethylacetamide--1-(dimethyl-\l4-azanylidene)ethan-1-ol
 dichloridoiodate (1/1)
;
_journal_coeditor_code YZ2034
_journal_issue 8
_journal_name_full 'Acta Crystallographica Section E Crystallographic Communications'
_journal_paper_doi 10.1107/S2056989023005509
_journal_volume 79
_journal_year 2023
_chemical_formula_iupac 'C4 H9 N1 O1, C4 H10 N1 O1 -, Cl2 I -'
_chemical_formula_moiety 'C4 H9 N1 O1, C4 H10 N1 O1 -, Cl2 I -'
_chemical_formula_sum 'C8 H19 Cl2 I N2 O2'
_chemical_formula_weight 373.05
_chemical_name_systematic
'<i>N</i>,<i>N</i>-Dimethylacetamide--1-(dimethyl-\l^4^-azanylidene)ethan-1-ol dichloridoiodate (1/1)'
_space_group_crystal_system monoclinic
_space_group_IT_number 12
_space_group_name_Hall '-C 2y'
_space_group_name_H-M_alt 'C 1 2/m 1'
_atom_sites_solution_hydrogens mixed
_atom_sites_solution_primary dual
_audit_creation_method SHELXL-2018/3
_cell_angle_alpha 90
_cell_angle_beta 105.9500(10)
_cell_angle_gamma 90
_cell_formula_units_Z 2
_cell_length_a 10.5264(3)
_cell_length_b 6.7261(2)
_cell_length_c 10.8124(3)
_cell_measurement_reflns_used 9986
_cell_measurement_temperature 100(2)
_cell_measurement_theta_max 35.14
_cell_measurement_theta_min 3.64
_cell_volume 736.06(4)
_computing_cell_refinement
;
SAINT (Bruker, 2013)
;
_computing_data_collection
;
APEX2 (Bruker, 2013)
;
_computing_data_reduction
;
SAINT (Bruker, 2013)
;
_computing_molecular_graphics
;
ORTEP-3 for Windows (Farrugia, 2012)
;
_computing_publication_material
;
PLATON (Spek, 2020)
;
_computing_structure_refinement
;
SHELXL (Sheldrick, 2015b)
;
_computing_structure_solution
;
SHELXT (Sheldrick, 2015a)
;
_diffrn_ambient_temperature 100(2)
_diffrn_measured_fraction_theta_full 0.990
_diffrn_measured_fraction_theta_max 0.993
_diffrn_measurement_device_type 'Bruker Kappa APEXII area-detector'
_diffrn_measurement_method '\w- and \f-scans'
_diffrn_radiation_type MoK\a
_diffrn_radiation_wavelength 0.71073
_diffrn_reflns_av_R_equivalents 0.0135
_diffrn_reflns_av_unetI/netI 0.0074
_diffrn_reflns_limit_h_max 16
_diffrn_reflns_limit_h_min -16
_diffrn_reflns_limit_k_max 10
_diffrn_reflns_limit_k_min -10
_diffrn_reflns_limit_l_max 16
_diffrn_reflns_limit_l_min -17
_diffrn_reflns_number 13071
_diffrn_reflns_theta_full 25.242
_diffrn_reflns_theta_max 35.200
_diffrn_reflns_theta_min 4.387
_exptl_absorpt_coefficient_mu 2.525
_exptl_absorpt_correction_T_max 0.719
_exptl_absorpt_correction_T_min 0.630
_exptl_absorpt_correction_type multi-scan
_exptl_absorpt_process_details
;
(SADABS; Bruker, 2008)
;
_exptl_crystal_colour orange
_exptl_crystal_density_diffrn 1.683
_exptl_crystal_description fragment
_exptl_crystal_F_000 368
_exptl_crystal_size_max 0.200
_exptl_crystal_size_mid 0.180
_exptl_crystal_size_min 0.140
_refine_diff_density_max 0.461
_refine_diff_density_min -0.255
_refine_ls_extinction_method none
_refine_ls_goodness_of_fit_ref 1.064
_refine_ls_hydrogen_treatment mixed
_refine_ls_matrix_type full
_refine_ls_number_parameters 52
_refine_ls_number_reflns 1745
_refine_ls_number_restraints 0
_refine_ls_restrained_S_all 1.064
_refine_ls_R_factor_all 0.0078
_refine_ls_R_factor_gt 0.0078
_refine_ls_shift/su_max 0.003
_refine_ls_shift/su_mean 0.000
_refine_ls_structure_factor_coef Fsqd
_refine_ls_weighting_details 'w=1/[\s^2^(Fo^2^)+(0.0153P)^2^+0.0381P] where P=(Fo^2^+2Fc^2^)/3'
_refine_ls_weighting_scheme calc
_refine_ls_wR_factor_gt 0.0216
_refine_ls_wR_factor_ref 0.0216
_reflns_number_gt 1745
_reflns_number_total 1745
_reflns_threshold_expression 'I > 2\s(I)'
_cod_data_source_file yz2034sup1.cif
_cod_data_source_block III
_cod_original_sg_symbol_H-M 'C 2/m'
_cod_database_code 2022811
_shelx_space_group_comment
;
The symmetry employed for this shelxl refinement is uniquely defined
by the following loop, which should always be used as a source of
symmetry information in preference to the above space-group names.
They are only intended as comments.
;
_shelx_estimated_absorpt_t_min 0.632
_shelx_estimated_absorpt_t_max 0.719

loop_
_space_group_symop_operation_xyz
'x, y, z'
'-x, y, -z'
'x+1/2, y+1/2, z'
'-x+1/2, y+1/2, -z'
'-x, -y, -z'
'x, -y, z'
'-x+1/2, -y+1/2, -z'
'x+1/2, -y+1/2, z'

loop_
_atom_site_type_symbol
_atom_site_label
_atom_site_fract_x
_atom_site_fract_y
_atom_site_fract_z
_atom_site_U_iso_or_equiv
_atom_site_adp_type
_atom_site_calc_flag
_atom_site_occupancy
_atom_site_disorder_assembly
_atom_site_disorder_group
I I1 0.500000 0.500000 0.500000 0.01617(2) Uani d 1 . .
Cl Cl1 0.60222(2) 0.500000 0.74187(2) 0.02093(3) Uani d 1 . .
O O1 0.60066(6) 0.000000 0.96603(6) 0.02505(10) Uani d 1 . .
H H1 0.543(3) 0.000000 0.977(3) 0.038 Uiso d 0.5 . .
N N1 0.70175(6) 0.000000 0.81090(6) 0.01741(9) Uani d 1 . .
C C1 0.59151(7) 0.000000 0.84597(6) 0.01742(10) Uani d 1 . .
C C2 0.45979(7) 0.000000 0.74807(8) 0.02291(12) Uani d 1 . .
H H2A 0.390193 -0.021971 0.790959 0.034 Uiso calc 0.5 . .
H H2B 0.457166 -0.106447 0.685527 0.034 Uiso calc 0.5 . .
H H2C 0.445707 0.128418 0.703565 0.034 Uiso calc 0.5 . .
C C3 0.82909(8) 0.000000 0.90856(8) 0.02547(13) Uani d 1 . .
H H3A 0.824028 0.085866 0.980273 0.038 Uiso calc 0.5 . .
H H3B 0.897594 0.049926 0.870861 0.038 Uiso calc 0.5 . .
H H3C 0.851076 -0.135792 0.940046 0.038 Uiso calc 0.5 . .
C C4 0.70493(8) 0.000000 0.67698(7) 0.02212(12) Uani d 1 . .
H H4A 0.622560 0.056849 0.623015 0.033 Uiso calc 0.5 . .
H H4B 0.714477 -0.136724 0.649508 0.033 Uiso calc 0.5 . .
H H4C 0.779897 0.079874 0.668365 0.033 Uiso calc 0.5 . .

loop_
_atom_site_aniso_label
_atom_site_aniso_U_11
_atom_site_aniso_U_22
_atom_site_aniso_U_33
_atom_site_aniso_U_12
_atom_site_aniso_U_13
_atom_site_aniso_U_23
I1 0.01526(3) 0.01688(3) 0.01778(3) 0.000 0.00693(2) 0.000
Cl1 0.02127(7) 0.02325(7) 0.01802(6) 0.000 0.00499(5) 0.000
O1 0.0226(2) 0.0357(3) 0.0204(2) 0.000 0.01195(19) 0.000
N1 0.0170(2) 0.0189(2) 0.0187(2) 0.000 0.00881(18) 0.000
C1 0.0173(2) 0.0164(2) 0.0208(2) 0.000 0.0090(2) 0.000
C2 0.0176(3) 0.0254(3) 0.0260(3) 0.000 0.0065(2) 0.000
C3 0.0172(3) 0.0356(4) 0.0242(3) 0.000 0.0067(2) 0.000
C4 0.0235(3) 0.0260(3) 0.0201(3) 0.000 0.0113(2) 0.000

loop_
_atom_type_symbol
_atom_type_description
_atom_type_scat_dispersion_real
_atom_type_scat_dispersion_imag
_atom_type_scat_source
C C 0.0033 0.0016 'International Tables Vol C Tables 4.2.6.8 and 6.1.1.4'
H H 0.0000 0.0000 'International Tables Vol C Tables 4.2.6.8 and 6.1.1.4'
N N 0.0061 0.0033 'International Tables Vol C Tables 4.2.6.8 and 6.1.1.4'
O O 0.0106 0.0060 'International Tables Vol C Tables 4.2.6.8 and 6.1.1.4'
Cl Cl 0.1484 0.1585 'International Tables Vol C Tables 4.2.6.8 and 6.1.1.4'
I I -0.4742 1.8119 'International Tables Vol C Tables 4.2.6.8 and 6.1.1.4'

loop_
_geom_angle_atom_site_label_1
_geom_angle_atom_site_label_2
_geom_angle_atom_site_label_3
_geom_angle_site_symmetry_1
_geom_angle_site_symmetry_3
_geom_angle
_geom_angle_publ_flag
Cl1 I1 Cl1 . 5_666 180.0 ?
C1 O1 H1 . . 112(3) ?
C1 N1 C4 . . 123.30(6) ?
C1 N1 C3 . . 119.89(6) ?
C4 N1 C3 . . 116.81(6) ?
O1 C1 N1 . . 117.87(7) ?
O1 C1 C2 . . 121.10(6) ?
N1 C1 C2 . . 121.02(6) ?
C1 C2 H2A . . 109.5 ?
C1 C2 H2B . . 109.5 ?
H2A C2 H2B . . 109.5 ?
C1 C2 H2C . . 109.5 ?
H2A C2 H2C . . 109.5 ?
H2B C2 H2C . . 109.5 ?
C1 C2 H2A . 6 109.47(11) ?
H2B C2 H2A . 6 123.6 ?
H2C C2 H2A . 6 93.9 ?
C1 C2 H2B . 6 109.5(3) ?
H2A C2 H2B . 6 123.6 ?
H2B C2 H2B . 6 93.9 ?
H2C C2 H2B . 6 17.3 ?
H2A C2 H2B 6 6 109.5 ?
C1 C2 H2C . 6 109.5(2) ?
H2A C2 H2C . 6 93.9 ?
H2B C2 H2C . 6 17.3 ?
H2C C2 H2C . 6 123.6 ?
H2A C2 H2C 6 6 109.5 ?
H2B C2 H2C 6 6 109.5 ?
N1 C3 H3A . . 109.5 ?
N1 C3 H3B . . 109.5 ?
H3A C3 H3B . . 109.5 ?
N1 C3 H3C . . 109.5 ?
H3A C3 H3C . . 109.5 ?
H3B C3 H3C . . 109.5 ?
N1 C3 H3A . 6 109.5(2) ?
H3A C3 H3A . 6 72.2 ?
H3B C3 H3A . 6 137.5 ?
H3C C3 H3A . 6 40.1 ?
N1 C3 H3B . 6 109.47(14) ?
H3A C3 H3B . 6 137.5 ?
H3B C3 H3B . 6 40.1 ?
H3C C3 H3B . 6 72.2 ?
H3A C3 H3B 6 6 109.5 ?
N1 C3 H3C . 6 109.47(6) ?
H3A C3 H3C . 6 40.1 ?
H3B C3 H3C . 6 72.2 ?
H3C C3 H3C . 6 137.5 ?
H3A C3 H3C 6 6 109.5 ?
H3B C3 H3C 6 6 109.5 ?
N1 C4 H4A . . 109.5 ?
N1 C4 H4B . . 109.5 ?
H4A C4 H4B . . 109.5 ?
N1 C4 H4C . . 109.5 ?
H4A C4 H4C . . 109.5 ?
H4B C4 H4C . . 109.5 ?
N1 C4 H4A . 6 109.47(15) ?
H4A C4 H4A . 6 45.9 ?
H4B C4 H4A . 6 66.5 ?
H4C C4 H4A . 6 139.6 ?
N1 C4 H4B . 6 109.47(3) ?
H4A C4 H4B . 6 66.5 ?
H4B C4 H4B . 6 139.6 ?
H4C C4 H4B . 6 45.9 ?
H4A C4 H4B 6 6 109.5 ?
N1 C4 H4C . 6 109.47(18) ?
H4A C4 H4C . 6 139.6 ?
H4B C4 H4C . 6 45.9 ?
H4C C4 H4C . 6 66.5 ?
H4A C4 H4C 6 6 109.5 ?
H4B C4 H4C 6 6 109.5 ?

loop_
_geom_bond_atom_site_label_1
_geom_bond_atom_site_label_2
_geom_bond_site_symmetry_2
_geom_bond_distance
_geom_bond_publ_flag
I1 Cl1 . 2.53980(18) ?
I1 Cl1 5_666 2.53982(18) ?
O1 C1 . 1.2750(8) ?
O1 H1 . 0.64(3) ?
N1 C1 . 1.3161(8) ?
N1 C4 . 1.4576(9) ?
N1 C3 . 1.4608(10) ?
C1 C2 . 1.4955(10) ?
C2 H2A . 0.9800 ?
C2 H2B . 0.9800 ?
C2 H2C . 0.9800 ?
C2 H2A 6 0.980(5) ?
C2 H2B 6 0.980(15) ?
C2 H2C 6 0.980(10) ?
C3 H3A . 0.9800 ?
C3 H3B . 0.9800 ?
C3 H3C . 0.9800 ?
C3 H3A 6 0.980(9) ?
C3 H3B 6 0.980(6) ?
C3 H3C 6 0.980(3) ?
C4 H4A . 0.9800 ?
C4 H4B . 0.9800 ?
C4 H4C . 0.9800 ?
C4 H4A 6 0.980(7) ?
C4 H4B 6 0.9800(17) ?
C4 H4C 6 0.980(8) ?

loop_
_geom_hbond_atom_site_label_D
_geom_hbond_atom_site_label_H
_geom_hbond_atom_site_label_A
_geom_hbond_site_symmetry_A
_geom_hbond_distance_DH
_geom_hbond_distance_HA
_geom_hbond_distance_DA
_geom_hbond_angle_DHA
_geom_hbond_publ_flag
O1 H1 O1 5_657 0.64(3) 1.79(3) 2.4261(11) 170(4) yes
C2 H2A Cl1 3_445 0.98 2.93 3.7461(8) 140.9 yes
C2 H2A O1 5_657 0.98 2.61 3.3230(9) 130.0 yes
C2 H2C Cl1 . 0.98 2.96 3.6902(3) 132.2 yes
C3 H3A Cl1 7_657 0.98 2.95 3.6479(9) 129.4 yes
C3 H3B Cl1 3_545 0.98 2.89 3.7897(8) 153.2 yes
C3 H3C O1 7_647 0.98 2.65 3.6256(4) 176.3 yes

loop_
_geom_torsion_atom_site_label_1
_geom_torsion_atom_site_label_2
_geom_torsion_atom_site_label_3
_geom_torsion_atom_site_label_4
_geom_torsion_site_symmetry_1
_geom_torsion_site_symmetry_2
_geom_torsion_site_symmetry_3
_geom_torsion_site_symmetry_4
_geom_torsion
_geom_torsion_publ_flag
C4 N1 C1 O1 . . . . 180.000000 ?
C3 N1 C1 O1 . . . . 0.000000 ?
C4 N1 C1 C2 . . . . 0.000000 ?
C3 N1 C1 C2 . . . . 180.000000 ?

_cod_database_fobs_code 2022811
